data_2006495
loop_
_publ_author_name
'Fitzgerald, Lawrence J.'
'Gerkin, Roger E.'

_publ_section_title
;
 Phenanthrene-9-carboxylic Acid
;
_journal_issue 9
_journal_name_full 'Acta Crystallographica Section C'
_journal_page_first 1265
_journal_page_last 1267
_journal_paper_doi 10.1107/S0108270197005787
_journal_volume 53
_journal_year 1997
_chemical_formula_moiety 'C15 H10 O2 '
_chemical_formula_sum 'C15 H10 O2'
_chemical_formula_weight 222.24
_chemical_name_common 'phenanthrene-9-carboxylic acid'
_chemical_name_systematic ' phenanthrene-9-carboxylic acid'
_space_group_IT_number 15
_symmetry_cell_setting monoclinic
_symmetry_space_group_name_Hall '-C 2yc'
_symmetry_space_group_name_H-M 'C 1 2/c 1'
_cell_angle_alpha 90
_cell_angle_beta 113.308(6)
_cell_angle_gamma 90
_cell_formula_units_Z 8
_cell_length_a 19.824(2)
_cell_length_b 5.373(2)
_cell_length_c 21.6380(10)
_cell_measurement_reflns_used 25
_cell_measurement_temperature 296
_cell_measurement_theta_max 14.8
_cell_measurement_theta_min 14.4
_cell_volume 2116.7(8)
_computing_cell_refinement 'MSC/AFC Diffractometer Control Software'
_computing_data_collection
;MSC/AFC Diffractometer Control Software (Molecular Structure Corporation,
 1991)
;
_computing_data_reduction 'TEXSAN (Molecular Structure Corporation, 1989)'
_computing_molecular_graphics 'ORTEPII (Johnson, 1976)'
_computing_publication_material TEXSAN
_computing_structure_refinement TEXSAN
_computing_structure_solution 'SHELXS86 (Sheldrick, 1985)'
_diffrn_ambient_temperature 296
_diffrn_measurement_device_type AFC5S
_diffrn_measurement_method '\w scans '
_diffrn_radiation_monochromator graphite
_diffrn_radiation_source 'X-ray tube'
_diffrn_radiation_type MoK\a
_diffrn_radiation_wavelength 0.71073
_diffrn_reflns_av_R_equivalents 0.015
_diffrn_reflns_limit_h_max 25
_diffrn_reflns_limit_h_min 0
_diffrn_reflns_limit_k_max 6
_diffrn_reflns_limit_k_min 0
_diffrn_reflns_limit_l_max 25
_diffrn_reflns_limit_l_min -28
_diffrn_reflns_number 2766
_diffrn_reflns_theta_max 27.5
_diffrn_reflns_theta_min 2.0
_diffrn_standards_decay_% '+-3.0 (average maximum relative intensity)'
_diffrn_standards_interval_count 150
_diffrn_standards_number 6
_exptl_absorpt_coefficient_mu 0.086
_exptl_absorpt_correction_type none
_exptl_crystal_colour 'pale yellow'
_exptl_crystal_density_diffrn 1.395
_exptl_crystal_density_method 'not measured'
_exptl_crystal_description 'cut plate'
_exptl_crystal_F_000 928
_exptl_crystal_size_max 0.42
_exptl_crystal_size_mid 0.38
_exptl_crystal_size_min 0.19
_refine_diff_density_max 0.18
_refine_diff_density_min -0.18
_refine_ls_extinction_coef 5.8e-7(8)
_refine_ls_extinction_method 'Zachariasen (1963, 1968)'
_refine_ls_goodness_of_fit_ref 1.64
_refine_ls_hydrogen_treatment mixed
_refine_ls_matrix_type full
_refine_ls_number_parameters 167
_refine_ls_number_reflns 1680
_refine_ls_R_factor_gt 0.044
_refine_ls_shift/su_max '< 0.01'
_refine_ls_structure_factor_coef F
_refine_ls_weighting_details w=\s~F~^-2^
_refine_ls_weighting_scheme calc
_refine_ls_wR_factor_ref 0.048
_reflns_number_gt 1680
_reflns_number_total 2684
_reflns_threshold_expression I>1\s(I)
_cod_data_source_file fr1046.cif
_cod_data_source_block 1
_cod_depositor_comments
;
The following automatic conversions were performed:
'_symmetry_cell_setting' value 'Monoclinic' changed to 'monoclinic'
according to '/home/saulius/struct/CIF-dictionaries/cif_core.dic'
dictionary named 'cif_core.dic' version 2.4.1 from 2010-06-29.

Automatic conversion script
Id: cif_fix_enum 1527 2010-12-29 10:47:43Z saulius 

The following automatic conversions were performed:

'_atom_site_adp_type' tag value 'Uij' was replaced with 'Uani' value
17 times.

Automatic conversion script
Id: cif_fix_values 1646 2011-03-28 12:23:43Z adriana 


  Fixing wrong translation component in one of the symmery
  operators. Checked by looking at the packing and computing
  brutto-composition.

  Saulius Gra\<zulis
  2014-06-18


The following automatic conversions were performed:

'_refine_ls_weighting_scheme' value 'w=\s~F~^-2^' was changed to
'calc'. New tag '_refine_ls_weighting_details' was created. The value
of the new tag was set to 'w=\s~F~^-2^'.

Automatic conversion script
Id: cif_fix_values 3143 2015-03-26 13:38:13Z robertas 
;
_cod_original_cell_volume 2116.7(7)
_cod_original_sg_symbol_H-M 'C 2/c'
_cod_database_code 2006495

loop_
_symmetry_equiv_pos_as_xyz
x,y,z
'-x, y, 1/2 -z'
-x,-y,-z
'x, -y, 1/2 +z'
'1/2+x, 1/2+y, +z'
'1/2 -x, 1/2 +y, 1/2 -z'
'1/2 -x, 1/2 -y, -z'
'1/2 +x, 1/2 -y, 1/2 +z'

loop_
_atom_site_label
_atom_site_fract_x
_atom_site_fract_y
_atom_site_fract_z
_atom_site_U_iso_or_equiv
_atom_site_adp_type
_atom_site_calc_flag
_atom_site_calc_attached_atom
O1 .41170(7) .1160(3) .49525(7) .0526(4) Uani ? ?
O2 .48902(6) .2440(2) .45120(6) .0488(4) Uani ? ?
C1 .19226(10) .6311(4) .42153(10) .0520(6) Uani ? ?
C2 .13755(10) .8037(4) .39523(11) .0577(6) Uani ? ?
C3 .14394(11) .9861(4) .35246(11) .0564(6) Uani ? ?
C4 .20358(10) .9953(4) .33567(10) .0477(6) Uani ? ?
C5 .33434(10) .9989(3) .30200(9) .0423(5) Uani ? ?
C6 .39539(11) 1.0054(4) .28736(9) .0506(6) Uani ? ?
C7 .45107(11) .8317(4) .31690(10) .0523(6) Uani ? ?
C8 .44488(10) .6548(3) .35964(9) .0453(5) Uani ? ?
C9 .37388(8) .4598(3) .42177(8) .0345(4) Uani ? ?
C10 .31234(9) .4615(3) .43473(9) .0401(5) Uani ? ?
C11 .25449(9) .6375(3) .40568(8) .0389(5) Uani ? ?
C12 .26105(9) .8198(3) .36188(8) .0359(4) Uani ? ?
C13 .32592(9) .8212(3) .34609(8) .0343(4) Uani ? ?
C14 .38270(8) .6422(3) .37597(8) .0338(4) Uani ? ?
C15 .43040(9) .2674(3) .45652(8) .0359(4) Uani ? ?
H4 .2063(11) 1.124(4) .3042(10) .058(6) Uiso ? ?
H5 .2954(9) 1.128(3) .2808(9) .046(5) Uiso ? ?
H .4526(12) -.011(5) .5166(11) .093(8) Uiso ? ?
H1 .1880 .5017 .4517 .0626 Uiso calc C1
H2 .0944 .7987 .4065 .0693 Uiso calc C2
H3 .1050 1.1107 .3339 .0679 Uiso calc C3
H6 .3999 1.1310 .2564 .0606 Uiso calc C6
H7 .4951 .8366 .3069 .0628 Uiso calc C7
H8 .4846 .5334 .3795 .0544 Uiso calc C8
H10 .3074 .3360 .4655 .0483 Uiso calc C10

loop_
_atom_site_aniso_label
_atom_site_aniso_U_11
_atom_site_aniso_U_22
_atom_site_aniso_U_33
_atom_site_aniso_U_12
_atom_site_aniso_U_13
_atom_site_aniso_U_23
O1 .0453(7) .0542(8) .0640(9) .0192(7) .0276(7) .0265(7)
O2 .0398(7) .0506(8) .0610(8) .0182(6) .0251(6) .0185(7)
C1 .0450(10) .0580(10) .0610(10) .0119(10) .0279(10) .0110(10)
C2 .0420(10) .0690(10) .0690(10) .0150(10) .0290(10) .0030(10)
C3 .0430(10) .0570(10) .0670(10) .0220(10) .0189(10) .0060(10)
C4 .0420(10) .0440(10) .0520(10) .0123(9) .0136(9) .0057(10)
C5 .0450(10) .0400(10) .0397(10) .0088(9) .0139(8) .0067(8)
C6 .0610(10) .0470(10) .0470(10) .0056(10) .0244(10) .0131(9)
C7 .0500(10) .0590(10) .0590(10) .0100(10) .0330(10) .0140(10)
C8 .0430(10) .0480(10) .0490(10) .0124(9) .0227(8) .0095(9)
C9 .0328(8) .0340(9) .0349(9) .0066(7) .0115(7) .0007(7)
C10 .0400(9) .0396(10) .0426(10) .0077(8) .0182(8) .0082(8)
C11 .0361(9) .0399(10) .0403(9) .0072(8) .0147(8) .0004(8)
C12 .0336(9) .0338(9) .0355(9) .0050(7) .0085(7) -.0040(7)
C13 .0355(9) .0325(9) .0314(8) .0032(7) .0095(7) -.0018(7)
C14 .0351(9) .0332(9) .0324(8) .0040(7) .0125(7) -.0010(7)
C15 .0370(9) .0344(9) .0345(9) .0057(7) .0122(7) .0014(8)

loop_
_atom_type_symbol
_atom_type_scat_dispersion_real
_atom_type_scat_dispersion_imag
_atom_type_scat_source
H 0 0 'Stewart, Davidson and Simpson (1965)'
C .002 .002 'Cromer and Waber (1974)'
O .008 .006 'Cromer and Waber (1974)'

loop_
_geom_angle_atom_site_label_1
_geom_angle_atom_site_label_2
_geom_angle_atom_site_label_3
_geom_angle
_geom_angle_publ_flag
C2 C1 C11 120.6(2) no
C1 C2 C3 119.4(2) no
C2 C3 C4 121.2(2) no
C3 C4 C12 120.9(2) no
C3 C4 H4 119.0(10) no
C12 C4 H4 119.0(10) no
C6 C5 C13 121.9(2) no
C6 C5 H5 117.0(10) no
C13 C5 H5 120.0(10) no
C5 C6 C7 119.3(2) no
C6 C7 C8 120.7(2) no
C7 C8 C14 121.6(2) no
C10 C9 C14 119.80(10) no
C10 C9 C15 117.3(2) yes
C14 C9 C15 122.80(10) yes
C9 C10 C11 123.1(2) no
C1 C11 C10 120.5(2) no
C1 C11 C12 120.5(2) no
C10 C11 C12 119.1(2) no
C4 C12 C11 117.4(2) no
C4 C12 C13 123.3(2) no
C11 C12 C13 119.30(10) no
C5 C13 C12 121.1(2) no
C5 C13 C14 118.8(2) no
C12 C13 C14 120.1(2) no
C8 C14 C9 123.70(10) no
C8 C14 C13 117.7(2) no
C9 C14 C13 118.50(10) no
C9 C15 O1 113.80(10) yes
C9 C15 O2 125.3(2) yes
C15 O1 H 109.0(10) yes
O1 C15 O2 120.90(10) yes

loop_
_geom_bond_atom_site_label_1
_geom_bond_atom_site_label_2
_geom_bond_site_symmetry_1
_geom_bond_site_symmetry_2
_geom_bond_distance
_geom_bond_publ_flag
O1 C15 ? ? 1.322(2) yes
O1 H ? ? 1.02(2) no
O2 C15 ? ? 1.219(2) yes
C1 C2 ? ? 1.368(3) no
C1 C11 ? ? 1.406(2) no
C1 H1 ? ? .9799 no
C2 C3 ? ? 1.388(3) no
C2 H2 ? ? .9796 no
C3 C4 ? ? 1.368(3) no
C3 H3 ? ? .9803 no
C4 C12 ? ? 1.413(2) no
C4 H4 ? ? .99(2) no
C5 C6 ? ? 1.367(2) no
C5 C13 ? ? 1.406(2) no
C5 H5 ? ? 1.00(2) no
C6 C7 ? ? 1.393(3) no
C6 H6 ? ? .9803 no
C7 C8 ? ? 1.365(2) no
C7 H7 ? ? .9795 no
C8 C14 ? ? 1.412(2) no
C8 H8 ? ? .9801 no
C9 C10 ? ? 1.355(2) no
C9 C14 ? ? 1.453(2) no
C9 C15 ? ? 1.491(2) yes
C10 C11 ? ? 1.426(2) no
C10 H10 ? ? .9799 no
C11 C12 ? ? 1.405(2) no
C12 C13 ? ? 1.456(2) no
C13 C14 ? ? 1.426(2) no
H4 H5 ? ? 2.02(2) no

loop_
_geom_hbond_atom_site_label_D
_geom_hbond_atom_site_label_H
_geom_hbond_atom_site_label_A
_geom_hbond_site_symmetry_A
_geom_hbond_distance_DH
_geom_hbond_distance_HA
_geom_hbond_distance_DA
_geom_hbond_angle_DHA
_geom_hbond_publ_flag
O1 H O2 3_656 1.02(2) 1.66(3) 2.675(2) 173(2) yes
